data_2237373
loop_
_publ_author_name
'Sun, Lijun'
'Zhang, Songlin'
'Song, Qijun'

_publ_section_title
;
 (4-Chloroacetanilido-\k^2^<i>N</i>,<i>O</i>)bis[2-(pyridin-2-yl)phenyl-\k^2^<i>C</i>^1^,<i>N</i>]iridium(III)
;
_journal_coeditor_code PK2461
_journal_issue 2
_journal_name_full 'Acta Crystallographica Section E'
_journal_page_first m98
_journal_paper_doi 10.1107/S1600536813000433
_journal_volume 69
_journal_year 2013
_chemical_formula_iupac '[Ir (C8 H7 Cl N O) (C11 H8 N)2]'
_chemical_formula_moiety 'C30 H23 Cl Ir N3 O'
_chemical_formula_sum 'C30 H23 Cl Ir N3 O'
_chemical_formula_weight 669.16
_chemical_name_systematic
;
(4-Chloroacetanilido-\k^2^<i>N</i>,<i>O</i>)bis[2-(pyridin-2-yl)phenyl-
\k^2^<i>C</i>^1^,<i>N</i>]iridium(III)
;
_space_group_IT_number 61
_symmetry_cell_setting orthorhombic
_symmetry_space_group_name_Hall '-P 2ac 2ab'
_symmetry_space_group_name_H-M 'P b c a'
_atom_sites_solution_hydrogens geom
_atom_sites_solution_primary direct
_atom_sites_solution_secondary difmap
_audit_creation_method SHELXL-97
_cell_angle_alpha 90.00
_cell_angle_beta 90.00
_cell_angle_gamma 90.00
_cell_formula_units_Z 8
_cell_length_a 12.8391(15)
_cell_length_b 11.0697(13)
_cell_length_c 35.897(4)
_cell_measurement_reflns_used 15543
_cell_measurement_temperature 293(2)
_cell_measurement_theta_max 25.3
_cell_measurement_theta_min 3.2
_cell_volume 5101.9(10)
_computing_cell_refinement 'CrystalClear (Rigaku, 2007)'
_computing_data_collection 'CrystalClear (Rigaku, 2007)'
_computing_data_reduction 'CrystalClear (Rigaku, 2007)'
_computing_molecular_graphics 'SHELXTL (Sheldrick, 2008)'
_computing_publication_material 'SHELXTL (Sheldrick, 2008)'
_computing_structure_refinement 'SHELXL97 (Sheldrick, 2008)'
_computing_structure_solution 'SHELXS97 (Sheldrick, 2008)'
_diffrn_ambient_temperature 293(2)
_diffrn_detector_area_resol_mean 7.31
_diffrn_measured_fraction_theta_full 0.998
_diffrn_measured_fraction_theta_max 0.998
_diffrn_measurement_device_type 'Rigaku Mercury'
_diffrn_measurement_method '\w scans'
_diffrn_radiation_monochromator graphite
_diffrn_radiation_source 'fine-focus sealed tube'
_diffrn_radiation_type MoK\a
_diffrn_radiation_wavelength 0.71070
_diffrn_reflns_av_R_equivalents 0.0638
_diffrn_reflns_av_sigmaI/netI 0.0352
_diffrn_reflns_limit_h_max 15
_diffrn_reflns_limit_h_min -15
_diffrn_reflns_limit_k_max 13
_diffrn_reflns_limit_k_min -12
_diffrn_reflns_limit_l_max 43
_diffrn_reflns_limit_l_min -39
_diffrn_reflns_number 41875
_diffrn_reflns_theta_full 25.35
_diffrn_reflns_theta_max 25.35
_diffrn_reflns_theta_min 3.17
_diffrn_standards_number 0
_exptl_absorpt_coefficient_mu 5.367
_exptl_absorpt_correction_T_max 0.584
_exptl_absorpt_correction_T_min 0.073
_exptl_absorpt_correction_type multi-scan
_exptl_absorpt_process_details '(<i>REQAB</i>; Jacobson, 1998)'
_exptl_crystal_colour yellow
_exptl_crystal_density_diffrn 1.742
_exptl_crystal_density_method 'not measured'
_exptl_crystal_description block
_exptl_crystal_F_000 2608
_exptl_crystal_size_max 0.58
_exptl_crystal_size_mid 0.20
_exptl_crystal_size_min 0.20
_refine_diff_density_max 1.564
_refine_diff_density_min -0.757
_refine_ls_extinction_method none
_refine_ls_goodness_of_fit_ref 1.107
_refine_ls_hydrogen_treatment constr
_refine_ls_matrix_type full
_refine_ls_number_parameters 326
_refine_ls_number_reflns 4668
_refine_ls_number_restraints 0
_refine_ls_restrained_S_all 1.107
_refine_ls_R_factor_all 0.0691
_refine_ls_R_factor_gt 0.0575
_refine_ls_shift/su_max 0.002
_refine_ls_shift/su_mean 0.000
_refine_ls_structure_factor_coef Fsqd
_refine_ls_weighting_details 'calc w=1/[\s^2^(Fo^2^)+(0.0063P)^2^+60.1899P] where P=(Fo^2^+2Fc^2^)/3'
_refine_ls_weighting_scheme calc
_refine_ls_wR_factor_gt 0.0950
_refine_ls_wR_factor_ref 0.0990
_reflns_number_gt 4140
_reflns_number_total 4668
_reflns_threshold_expression I>2\s(I)
_cod_data_source_file pk2461.cif
_cod_data_source_block I
_cod_original_cell_volume 5101.8(11)
_cod_database_code 2237373
_cod_database_fobs_code 2237373

loop_
_symmetry_equiv_pos_as_xyz
'x, y, z'
'-x+1/2, y+1/2, z'
'x, -y+1/2, z+1/2'
'-x+1/2, -y, z+1/2'
'-x, -y, -z'
'x-1/2, -y-1/2, -z'
'-x, y-1/2, -z-1/2'
'x-1/2, y, -z-1/2'

loop_
_atom_site_type_symbol
_atom_site_label
_atom_site_fract_x
_atom_site_fract_y
_atom_site_fract_z
_atom_site_U_iso_or_equiv
_atom_site_adp_type
_atom_site_calc_flag
_atom_site_refinement_flags
_atom_site_occupancy
_atom_site_symmetry_multiplicity
Ir Ir1 0.52201(3) 0.20795(3) 0.647807(9) 0.03746(11) Uani d . 1 1
Cl Cl1 0.3095(3) 0.6436(3) 0.50134(10) 0.1069(13) Uani d . 1 1
O O1 0.5741(5) 0.3599(5) 0.68362(16) 0.0476(15) Uani d . 1 1
N N1 0.6555(5) 0.2045(6) 0.61709(18) 0.0394(16) Uani d . 1 1
N N2 0.5537(7) 0.0664(7) 0.6804(2) 0.061(2) Uani d . 1 1
N N3 0.4950(5) 0.3970(6) 0.63019(19) 0.0417(18) Uani d . 1 1
C C1 0.4800(7) 0.0911(7) 0.6084(2) 0.039(2) Uani d . 1 1
C C2 0.3862(8) 0.0282(9) 0.6052(3) 0.055(3) Uani d . 1 1
H H2 0.3350 0.0393 0.6231 0.066 Uiso calc R 1 1
C C3 0.3673(9) -0.0505(9) 0.5759(3) 0.064(3) Uani d . 1 1
H H3 0.3040 -0.0910 0.5741 0.076 Uiso calc R 1 1
C C4 0.4440(10) -0.0680(10) 0.5492(3) 0.067(3) Uani d . 1 1
H H4 0.4316 -0.1196 0.5293 0.081 Uiso calc R 1 1
C C5 0.5373(9) -0.0104(9) 0.5519(3) 0.059(3) Uani d . 1 1
H H5 0.5885 -0.0240 0.5340 0.070 Uiso calc R 1 1
C C6 0.5566(8) 0.0689(8) 0.5813(2) 0.045(2) Uani d . 1 1
C C7 0.6552(7) 0.1308(8) 0.5868(2) 0.044(2) Uani d . 1 1
C C8 0.7431(9) 0.1250(10) 0.5643(3) 0.062(3) Uani d . 1 1
H H8 0.7437 0.0739 0.5438 0.075 Uiso calc R 1 1
C C9 0.8285(9) 0.1937(11) 0.5722(3) 0.067(3) Uani d . 1 1
H H9 0.8873 0.1894 0.5571 0.080 Uiso calc R 1 1
C C10 0.8271(8) 0.2694(10) 0.6026(3) 0.061(3) Uani d . 1 1
H H10 0.8841 0.3180 0.6083 0.074 Uiso calc R 1 1
C C11 0.7394(7) 0.2712(8) 0.6244(3) 0.048(2) Uani d . 1 1
H H11 0.7384 0.3212 0.6452 0.057 Uiso calc R 1 1
C C12 0.3849(5) 0.2006(7) 0.6768(2) 0.0288(16) Uani d . 1 1
C C13 0.3043(8) 0.2713(9) 0.6708(3) 0.056(3) Uani d . 1 1
H H13 0.3085 0.3286 0.6519 0.067 Uiso calc R 1 1
C C14 0.2129(8) 0.2639(11) 0.6915(3) 0.066(3) Uani d . 1 1
H H14 0.1575 0.3160 0.6869 0.079 Uiso calc R 1 1
C C15 0.2069(9) 0.1791(11) 0.7185(4) 0.073(3) Uani d . 1 1
H H15 0.1470 0.1727 0.7329 0.088 Uiso calc R 1 1
C C16 0.2895(8) 0.1019(10) 0.7247(3) 0.064(3) Uani d . 1 1
H H16 0.2853 0.0423 0.7429 0.077 Uiso calc R 1 1
C C17 0.3792(7) 0.1150(9) 0.7032(3) 0.049(2) Uani d . 1 1
C C18 0.4726(8) 0.0400(8) 0.7067(2) 0.046(2) Uani d . 1 1
C C19 0.4866(8) -0.0518(9) 0.7327(2) 0.055(3) Uani d . 1 1
H H19 0.4337 -0.0694 0.7495 0.066 Uiso calc R 1 1
C C20 0.5770(9) -0.1162(10) 0.7337(3) 0.063(3) Uani d . 1 1
H H20 0.5858 -0.1765 0.7515 0.076 Uiso calc R 1 1
C C21 0.6547(9) -0.0930(9) 0.7087(3) 0.059(3) Uani d . 1 1
H H21 0.7158 -0.1378 0.7096 0.071 Uiso calc R 1 1
C C22 0.6436(7) -0.0036(8) 0.6822(3) 0.047(2) Uani d . 1 1
H H22 0.6970 0.0099 0.6652 0.056 Uiso calc R 1 1
C C23 0.5404(7) 0.4395(8) 0.6608(2) 0.042(2) Uani d . 1 1
C C24 0.5570(8) 0.5710(8) 0.6703(3) 0.060(3) Uani d . 1 1
H H24A 0.4970 0.6015 0.6832 0.091 Uiso calc R 1 1
H H24B 0.5673 0.6163 0.6478 0.091 Uiso calc R 1 1
H H24C 0.6173 0.5789 0.6859 0.091 Uiso calc R 1 1
C C25 0.4504(7) 0.4570(9) 0.6010(3) 0.050(2) Uani d . 1 1
C C26 0.4552(10) 0.4051(10) 0.5657(3) 0.069(3) Uani d . 1 1
H H26 0.4883 0.3310 0.5626 0.083 Uiso calc R 1 1
C C27 0.4117(9) 0.4619(11) 0.5354(3) 0.071(3) Uani d . 1 1
H H27 0.4153 0.4259 0.5121 0.085 Uiso calc R 1 1
C C28 0.3634(10) 0.5700(11) 0.5395(3) 0.071(3) Uani d . 1 1
C C29 0.3555(10) 0.6215(10) 0.5731(4) 0.076(4) Uani d . 1 1
H H29 0.3217 0.6954 0.5754 0.091 Uiso calc R 1 1
C C30 0.3972(9) 0.5661(9) 0.6046(3) 0.067(3) Uani d . 1 1
H H30 0.3896 0.6018 0.6279 0.081 Uiso calc R 1 1

loop_
_atom_site_aniso_label
_atom_site_aniso_U_11
_atom_site_aniso_U_22
_atom_site_aniso_U_33
_atom_site_aniso_U_12
_atom_site_aniso_U_13
_atom_site_aniso_U_23
Ir1 0.04144(19) 0.03439(18) 0.03655(19) 0.00003(16) 0.00421(15) -0.00038(16)
Cl1 0.142(3) 0.083(2) 0.095(3) -0.004(2) -0.052(2) 0.027(2)
O1 0.058(4) 0.045(4) 0.040(3) -0.003(3) 0.001(3) -0.008(3)
N1 0.043(4) 0.041(4) 0.034(4) -0.001(4) 0.006(3) 0.009(3)
N2 0.076(6) 0.054(5) 0.052(5) -0.013(5) 0.000(5) -0.005(4)
N3 0.044(4) 0.042(4) 0.039(4) 0.010(3) -0.006(3) 0.010(3)
C1 0.045(5) 0.034(5) 0.039(5) 0.003(4) -0.006(4) 0.011(4)
C2 0.059(6) 0.057(6) 0.049(6) -0.003(5) -0.006(5) 0.001(5)
C3 0.070(7) 0.051(6) 0.069(7) -0.017(6) -0.018(6) -0.003(6)
C4 0.092(9) 0.057(7) 0.053(7) 0.004(7) -0.021(6) -0.006(5)
C5 0.072(8) 0.058(6) 0.045(6) 0.012(6) 0.000(5) -0.004(5)
C6 0.058(6) 0.039(5) 0.039(5) 0.008(5) -0.004(4) 0.004(4)
C7 0.053(6) 0.046(5) 0.032(5) 0.005(5) 0.004(4) 0.000(4)
C8 0.069(7) 0.064(7) 0.054(6) 0.007(6) 0.019(6) 0.006(6)
C9 0.063(7) 0.083(8) 0.054(6) 0.011(7) 0.025(5) -0.004(6)
C10 0.048(6) 0.066(7) 0.070(7) -0.012(5) 0.007(5) 0.011(6)
C11 0.051(5) 0.041(5) 0.051(5) -0.008(5) 0.008(5) 0.006(4)
C12 0.024(4) 0.030(4) 0.033(4) 0.002(4) 0.004(3) -0.006(4)
C13 0.060(6) 0.044(6) 0.063(6) -0.006(5) 0.009(5) -0.006(5)
C14 0.042(6) 0.075(8) 0.082(8) 0.007(6) 0.011(6) -0.019(7)
C15 0.048(6) 0.085(9) 0.086(9) -0.017(6) 0.025(6) -0.011(7)
C16 0.054(6) 0.073(7) 0.066(7) -0.019(6) 0.028(5) -0.009(6)
C17 0.050(6) 0.051(6) 0.046(5) -0.016(5) 0.003(4) -0.021(5)
C18 0.055(6) 0.049(5) 0.033(5) -0.015(5) 0.004(4) -0.003(4)
C19 0.066(7) 0.061(6) 0.037(5) -0.018(6) 0.000(5) 0.006(5)
C20 0.083(8) 0.058(6) 0.048(6) 0.004(6) -0.013(6) 0.014(5)
C21 0.072(7) 0.057(6) 0.048(6) 0.012(6) -0.010(5) 0.004(5)
C22 0.048(5) 0.041(5) 0.051(6) 0.007(4) 0.000(4) 0.002(4)
C23 0.052(6) 0.031(5) 0.043(5) -0.007(4) 0.006(4) -0.009(4)
C24 0.070(7) 0.043(6) 0.068(7) -0.009(5) -0.012(6) -0.007(5)
C25 0.044(6) 0.050(6) 0.055(6) -0.012(5) 0.001(5) 0.003(5)
C26 0.104(9) 0.050(6) 0.055(7) 0.013(6) -0.006(6) 0.001(5)
C27 0.092(9) 0.076(8) 0.045(6) 0.008(7) -0.009(6) 0.002(6)
C28 0.087(9) 0.065(8) 0.060(7) -0.009(7) -0.023(6) 0.015(6)
C29 0.083(9) 0.043(6) 0.103(10) -0.002(6) -0.019(8) 0.014(7)
C30 0.084(8) 0.047(6) 0.072(8) 0.005(6) -0.001(6) -0.004(6)

loop_
_atom_type_symbol
_atom_type_description
_atom_type_scat_dispersion_real
_atom_type_scat_dispersion_imag
_atom_type_scat_source
C C 0.0033 0.0016 'International Tables Vol C Tables 4.2.6.8 and 6.1.1.4'
H H 0.0000 0.0000 'International Tables Vol C Tables 4.2.6.8 and 6.1.1.4'
N N 0.0061 0.0033 'International Tables Vol C Tables 4.2.6.8 and 6.1.1.4'
O O 0.0106 0.0060 'International Tables Vol C Tables 4.2.6.8 and 6.1.1.4'
Ir Ir -1.4442 7.9887 'International Tables Vol C Tables 4.2.6.8 and 6.1.1.4'
Cl Cl 0.1484 0.1585 'International Tables Vol C Tables 4.2.6.8 and 6.1.1.4'

loop_
_geom_angle_atom_site_label_1
_geom_angle_atom_site_label_2
_geom_angle_atom_site_label_3
_geom_angle
C1 Ir1 N2 87.8(3)
C1 Ir1 N1 80.3(3)
N2 Ir1 N1 97.5(3)
C1 Ir1 C12 95.8(3)
N2 Ir1 C12 81.2(3)
N1 Ir1 C12 176.0(3)
C1 Ir1 N3 111.7(3)
N2 Ir1 N3 160.2(3)
N1 Ir1 N3 89.7(3)
C12 Ir1 N3 92.7(3)
C1 Ir1 O1 170.1(3)
N2 Ir1 O1 101.2(3)
N1 Ir1 O1 94.3(3)
C12 Ir1 O1 89.7(3)
N3 Ir1 O1 59.8(2)
C1 Ir1 C23 142.0(3)
N2 Ir1 C23 130.2(3)
N1 Ir1 C23 92.2(3)
C12 Ir1 C23 91.5(3)
N3 Ir1 C23 30.5(3)
O1 Ir1 C23 29.2(2)
C23 O1 Ir1 92.8(5)
C11 N1 C7 119.5(8)
C11 N1 Ir1 124.2(6)
C7 N1 Ir1 116.2(6)
C22 N2 C18 117.2(8)
C22 N2 Ir1 129.3(7)
C18 N2 Ir1 113.4(7)
C23 N3 C25 130.2(8)
C23 N3 Ir1 91.7(5)
C25 N3 Ir1 138.1(6)
C2 C1 C6 117.2(8)
C2 C1 Ir1 128.2(7)
C6 C1 Ir1 114.6(7)
C3 C2 C1 121.9(10)
C3 C2 H2 119.1
C1 C2 H2 119.1
C2 C3 C4 119.1(10)
C2 C3 H3 120.5
C4 C3 H3 120.5
C5 C4 C3 120.8(10)
C5 C4 H4 119.6
C3 C4 H4 119.6
C4 C5 C6 120.3(10)
C4 C5 H5 119.8
C6 C5 H5 119.8
C5 C6 C1 120.7(9)
C5 C6 C7 123.8(9)
C1 C6 C7 115.6(8)
N1 C7 C8 119.3(9)
N1 C7 C6 113.3(8)
C8 C7 C6 127.3(9)
C9 C8 C7 120.5(10)
C9 C8 H8 119.8
C7 C8 H8 119.8
C8 C9 C10 119.6(10)
C8 C9 H9 120.2
C10 C9 H9 120.2
C11 C10 C9 118.1(10)
C11 C10 H10 120.9
C9 C10 H10 120.9
N1 C11 C10 123.0(9)
N1 C11 H11 118.5
C10 C11 H11 118.5
C13 C12 C17 119.5(8)
C13 C12 Ir1 124.8(7)
C17 C12 Ir1 115.7(6)
C12 C13 C14 122.8(10)
C12 C13 H13 118.6
C14 C13 H13 118.6
C15 C14 C13 118.2(10)
C15 C14 H14 120.9
C13 C14 H14 120.9
C14 C15 C16 120.2(10)
C14 C15 H15 119.9
C16 C15 H15 119.9
C15 C16 C17 118.7(11)
C15 C16 H16 120.7
C17 C16 H16 120.7
C12 C17 C16 120.6(10)
C12 C17 C18 114.6(8)
C16 C17 C18 124.8(10)
C19 C18 N2 119.7(9)
C19 C18 C17 125.3(9)
N2 C18 C17 115.0(8)
C20 C19 C18 120.7(10)
C20 C19 H19 119.7
C18 C19 H19 119.7
C19 C20 C21 120.4(10)
C19 C20 H20 119.8
C21 C20 H20 119.8
C20 C21 C22 120.8(10)
C20 C21 H21 119.6
C22 C21 H21 119.6
C21 C22 N2 121.1(9)
C21 C22 H22 119.4
N2 C22 H22 119.4
O1 C23 N3 115.7(7)
O1 C23 C24 118.2(8)
N3 C23 C24 126.1(9)
O1 C23 Ir1 57.9(4)
N3 C23 Ir1 57.7(4)
C24 C23 Ir1 175.9(7)
C23 C24 H24A 109.5
C23 C24 H24B 109.5
H24A C24 H24B 109.5
C23 C24 H24C 109.5
H24A C24 H24C 109.5
H24B C24 H24C 109.5
N3 C25 C26 118.6(9)
N3 C25 C30 123.7(9)
C26 C25 C30 117.7(10)
C27 C26 C25 120.8(10)
C27 C26 H26 119.6
C25 C26 H26 119.6
C28 C27 C26 120.3(11)
C28 C27 H27 119.9
C26 C27 H27 119.9
C29 C28 C27 120.6(11)
C29 C28 Cl1 118.7(10)
C27 C28 Cl1 120.7(10)
C28 C29 C30 121.0(11)
C28 C29 H29 119.5
C30 C29 H29 119.5
C25 C30 C29 119.5(11)
C25 C30 H30 120.2
C29 C30 H30 120.2

loop_
_geom_bond_atom_site_label_1
_geom_bond_atom_site_label_2
_geom_bond_distance
Ir1 C1 1.990(9)
Ir1 N2 1.998(9)
Ir1 N1 2.039(7)
Ir1 C12 2.045(7)
Ir1 N3 2.213(7)
Ir1 O1 2.220(6)
Ir1 C23 2.616(8)
Cl1 C28 1.738(11)
O1 C23 1.279(10)
N1 C11 1.331(11)
N1 C7 1.359(11)
N2 C22 1.391(12)
N2 C18 1.436(12)
N3 C23 1.330(10)
N3 C25 1.367(11)
C1 C2 1.396(13)
C1 C6 1.407(12)
C2 C3 1.387(13)
C2 H2 0.9300
C3 C4 1.387(15)
C3 H3 0.9300
C4 C5 1.360(15)
C4 H4 0.9300
C5 C6 1.394(13)
C5 H5 0.9300
C6 C7 1.453(13)
C7 C8 1.388(13)
C8 C9 1.364(15)
C8 H8 0.9300
C9 C10 1.376(14)
C9 H9 0.9300
C10 C11 1.371(13)
C10 H10 0.9300
C11 H11 0.9300
C12 C13 1.315(12)
C12 C17 1.344(12)
C13 C14 1.392(13)
C13 H13 0.9300
C14 C15 1.350(15)
C14 H14 0.9300
C15 C16 1.380(15)
C15 H15 0.9300
C16 C17 1.395(12)
C16 H16 0.9300
C17 C18 1.463(13)
C18 C19 1.390(12)
C19 C20 1.363(14)
C19 H19 0.9300
C20 C21 1.365(14)
C20 H20 0.9300
C21 C22 1.380(12)
C21 H21 0.9300
C22 H22 0.9300
C23 C24 1.510(12)
C24 H24A 0.9600
C24 H24B 0.9600
C24 H24C 0.9600
C25 C26 1.391(13)
C25 C30 1.394(14)
C26 C27 1.375(14)
C26 H26 0.9300
C27 C28 1.356(15)
C27 H27 0.9300
C28 C29 1.336(16)
C29 C30 1.394(15)
C29 H29 0.9300
C30 H30 0.9300

loop_
_geom_torsion_atom_site_label_1
_geom_torsion_atom_site_label_2
_geom_torsion_atom_site_label_3
_geom_torsion_atom_site_label_4
_geom_torsion
C1 Ir1 O1 C23 31(2)
N2 Ir1 O1 C23 -174.5(6)
N1 Ir1 O1 C23 87.0(5)
C12 Ir1 O1 C23 -93.5(5)
N3 Ir1 O1 C23 -0.2(5)
C1 Ir1 N1 C11 177.9(7)
N2 Ir1 N1 C11 -95.7(7)
C12 Ir1 N1 C11 -166(4)
N3 Ir1 N1 C11 65.8(7)
O1 Ir1 N1 C11 6.2(7)
C23 Ir1 N1 C11 35.4(7)
C1 Ir1 N1 C7 -0.2(6)
N2 Ir1 N1 C7 86.2(6)
C12 Ir1 N1 C7 16(4)
N3 Ir1 N1 C7 -112.3(6)
O1 Ir1 N1 C7 -171.9(6)
C23 Ir1 N1 C7 -142.7(6)
C1 Ir1 N2 C22 84.0(8)
N1 Ir1 N2 C22 4.1(8)
C12 Ir1 N2 C22 -179.7(8)
N3 Ir1 N2 C22 -106.4(11)
O1 Ir1 N2 C22 -91.8(8)
C23 Ir1 N2 C22 -95.3(8)
C1 Ir1 N2 C18 -99.6(6)
N1 Ir1 N2 C18 -179.5(6)
C12 Ir1 N2 C18 -3.3(6)
N3 Ir1 N2 C18 69.9(12)
O1 Ir1 N2 C18 84.6(6)
C23 Ir1 N2 C18 81.1(7)
C1 Ir1 N3 C23 -174.4(5)
N2 Ir1 N3 C23 16.9(12)
N1 Ir1 N3 C23 -94.9(5)
C12 Ir1 N3 C23 88.2(5)
O1 Ir1 N3 C23 0.2(5)
C1 Ir1 N3 C25 6.3(10)
N2 Ir1 N3 C25 -162.4(10)
N1 Ir1 N3 C25 85.8(9)
C12 Ir1 N3 C25 -91.1(9)
O1 Ir1 N3 C25 -179.1(10)
C23 Ir1 N3 C25 -179.3(12)
N2 Ir1 C1 C2 79.6(8)
N1 Ir1 C1 C2 177.6(8)
C12 Ir1 C1 C2 -1.3(8)
N3 Ir1 C1 C2 -96.6(8)
O1 Ir1 C1 C2 -125.3(17)
C23 Ir1 C1 C2 -101.3(9)
N2 Ir1 C1 C6 -99.0(6)
N1 Ir1 C1 C6 -1.0(6)
C12 Ir1 C1 C6 -179.9(6)
N3 Ir1 C1 C6 84.8(6)
O1 Ir1 C1 C6 56(2)
C23 Ir1 C1 C6 80.1(8)
C6 C1 C2 C3 -1.9(14)
Ir1 C1 C2 C3 179.6(7)
C1 C2 C3 C4 0.5(16)
C2 C3 C4 C5 1.0(16)
C3 C4 C5 C6 -1.1(16)
C4 C5 C6 C1 -0.3(14)
C4 C5 C6 C7 178.0(9)
C2 C1 C6 C5 1.7(13)
Ir1 C1 C6 C5 -179.5(7)
C2 C1 C6 C7 -176.7(8)
Ir1 C1 C6 C7 2.1(10)
C11 N1 C7 C8 1.0(13)
Ir1 N1 C7 C8 179.3(7)
C11 N1 C7 C6 -176.8(8)
Ir1 N1 C7 C6 1.4(10)
C5 C6 C7 N1 179.4(8)
C1 C6 C7 N1 -2.3(11)
C5 C6 C7 C8 1.7(15)
C1 C6 C7 C8 -179.9(9)
N1 C7 C8 C9 -1.0(15)
C6 C7 C8 C9 176.6(10)
C7 C8 C9 C10 -0.1(17)
C8 C9 C10 C11 1.1(16)
C7 N1 C11 C10 -0.1(14)
Ir1 N1 C11 C10 -178.1(7)
C9 C10 C11 N1 -1.0(15)
C1 Ir1 C12 C13 -90.0(8)
N2 Ir1 C12 C13 -176.8(8)
N1 Ir1 C12 C13 -106(4)
N3 Ir1 C12 C13 22.2(8)
O1 Ir1 C12 C13 81.9(8)
C23 Ir1 C12 C13 52.7(8)
C1 Ir1 C12 C17 89.0(6)
N2 Ir1 C12 C17 2.1(6)
N1 Ir1 C12 C17 73(4)
N3 Ir1 C12 C17 -158.9(6)
O1 Ir1 C12 C17 -99.2(6)
C23 Ir1 C12 C17 -128.4(6)
C17 C12 C13 C14 1.9(14)
Ir1 C12 C13 C14 -179.2(7)
C12 C13 C14 C15 -1.1(16)
C13 C14 C15 C16 -0.5(17)
C14 C15 C16 C17 1.2(17)
C13 C12 C17 C16 -1.1(13)
Ir1 C12 C17 C16 179.9(7)
C13 C12 C17 C18 178.5(8)
Ir1 C12 C17 C18 -0.5(9)
C15 C16 C17 C12 -0.4(15)
C15 C16 C17 C18 180.0(9)
C22 N2 C18 C19 0.6(12)
Ir1 N2 C18 C19 -176.3(7)
C22 N2 C18 C17 -179.0(8)
Ir1 N2 C18 C17 4.1(10)
C12 C17 C18 C19 178.0(8)
C16 C17 C18 C19 -2.3(15)
C12 C17 C18 N2 -2.4(11)
C16 C17 C18 N2 177.3(9)
N2 C18 C19 C20 0.6(14)
C17 C18 C19 C20 -179.8(9)
C18 C19 C20 C21 -1.1(16)
C19 C20 C21 C22 0.3(16)
C20 C21 C22 N2 1.0(15)
C18 N2 C22 C21 -1.4(13)
Ir1 N2 C22 C21 174.9(7)
Ir1 O1 C23 N3 0.3(8)
Ir1 O1 C23 C24 -178.4(8)
C25 N3 C23 O1 179.1(8)
Ir1 N3 C23 O1 -0.3(8)
C25 N3 C23 C24 -2.3(15)
Ir1 N3 C23 C24 178.3(9)
C25 N3 C23 Ir1 179.4(11)
C1 Ir1 C23 O1 -171.8(6)
N2 Ir1 C23 O1 7.1(7)
N1 Ir1 C23 O1 -94.7(5)
C12 Ir1 C23 O1 86.8(5)
N3 Ir1 C23 O1 179.7(9)
C1 Ir1 C23 N3 8.5(8)
N2 Ir1 C23 N3 -172.6(5)
N1 Ir1 C23 N3 85.6(5)
C12 Ir1 C23 N3 -92.9(5)
O1 Ir1 C23 N3 -179.7(9)
C1 Ir1 C23 C24 -152(10)
N2 Ir1 C23 C24 27(10)
N1 Ir1 C23 C24 -75(10)
C12 Ir1 C23 C24 106(10)
N3 Ir1 C23 C24 -161(10)
O1 Ir1 C23 C24 20(10)
C23 N3 C25 C26 148.1(10)
Ir1 N3 C25 C26 -32.7(14)
C23 N3 C25 C30 -33.9(15)
Ir1 N3 C25 C30 145.3(9)
N3 C25 C26 C27 -179.9(10)
C30 C25 C26 C27 2.0(17)
C25 C26 C27 C28 0.2(19)
C26 C27 C28 C29 -1(2)
C26 C27 C28 Cl1 179.2(10)
C27 C28 C29 C30 1(2)
Cl1 C28 C29 C30 179.9(9)
N3 C25 C30 C29 179.1(10)
C26 C25 C30 C29 -2.9(16)
C28 C29 C30 C25 1.7(18)
